data_4506841
loop_
_publ_author_name
'Borodi, Gheorghe'
'Pop, Mihaela M.'
'Onija, Oana'
'Filip, Xenia'

_publ_section_title
;
 Distinct Disordered Forms of Promethazine Hydrochloride: A Case of
 Intergrowth of Polymorphic Domains?
;
_journal_issue 12
_journal_name_full 'Crystal Growth &amp; Design'
_journal_page_first 5846
_journal_paper_doi 10.1021/cg300943b
_journal_volume 12
_journal_year 2012
_chemical_formula_moiety 'Cl, C17 H21 N2 S'
_chemical_formula_sum 'C17 H21 Cl N2 S'
_chemical_formula_weight 320.87
_chemical_name_systematic
;
 ? 
;
_space_group_crystal_system monoclinic
_space_group_IT_number 14
_space_group_name_Hall '-P 2ybc'
_space_group_name_H-M_alt 'P 1 21/c 1'
_symmetry_space_group_name_Hall '-P 2ybc'
_symmetry_space_group_name_H-M 'P 1 21/c 1'
_atom_sites_solution_hydrogens geom
_atom_sites_solution_primary direct
_atom_sites_solution_secondary difmap
_audit_creation_date 2012-06-07
_audit_creation_method
;
  Olex2 1.1
  (compiled 2011.11.01 svn.r2039, GUI svn.r3906)
;
_cell_angle_alpha 90.00
_cell_angle_beta 118.565(5)
_cell_angle_gamma 90.00
_cell_formula_units_Z 4
_cell_length_a 14.9293(6)
_cell_length_b 8.3361(2)
_cell_length_c 15.5173(6)
_cell_measurement_reflns_used 13067
_cell_measurement_temperature 293(2)
_cell_measurement_theta_max 72.3546
_cell_measurement_theta_min 3.2401
_cell_volume 1696.09(13)
_computing_cell_refinement
;
CrysAlisPro, Oxford Diffraction Ltd.,
Version 1.171.34.44 (release 25-10-2010 CrysAlis171 .NET)
(compiled Oct 25 2010,18:11:34)
;
_computing_data_collection
;
CrysAlisPro, Oxford Diffraction Ltd.,
Version 1.171.34.44 (release 25-10-2010 CrysAlis171 .NET)
(compiled Oct 25 2010,18:11:34)
;
_computing_data_reduction
;
CrysAlisPro, Oxford Diffraction Ltd.,
Version 1.171.34.44 (release 25-10-2010 CrysAlis171 .NET)
(compiled Oct 25 2010,18:11:34)
;
_computing_molecular_graphics
;
O. V. Dolomanov, L. J. Bourhis, R. J. Gildea, J. A. K. Howard and H. Puschmann,
OLEX2: a complete structure solution, refinement and analysis program.
J. Appl. Cryst. (2009). 42, 339-341.
;
_computing_publication_material
;
O. V. Dolomanov, L. J. Bourhis, R. J. Gildea, J. A. K. Howard and H. Puschmann,
OLEX2: a complete structure solution, refinement and analysis program.
J. Appl. Cryst. (2009). 42, 339-341.
;
_computing_structure_refinement
;
SHELXL, G.M. Sheldrick, Acta Cryst.
2008). A64, 112-122
;
_computing_structure_solution
;
SHELXS, G.M. Sheldrick, Acta Cryst.
(2008). A64, 112-122
;
_diffrn_ambient_temperature 293(2)
_diffrn_detector_area_resol_mean 16.4335
_diffrn_measured_fraction_theta_full 0.985
_diffrn_measured_fraction_theta_max 0.985
_diffrn_measurement_details
;
  1 omega  -29.00   -1.70   0.7000    1.5000
omega____ theta____ kappa____ phi______ frames
    -        0.0000   77.0000   60.0000 39

  2 omega    0.00   68.60   0.7000    1.5000
omega____ theta____ kappa____ phi______ frames
    -        0.0000   77.0000   60.0000 98

  3 omega   47.00  104.40   0.7000    1.5000
omega____ theta____ kappa____ phi______ frames
    -       56.0000   77.0000  120.0000 82

  4 omega   11.00   66.30   0.7000    1.5000
omega____ theta____ kappa____ phi______ frames
    -       56.0000  -77.0000    0.0000 79

  5 omega   27.00  110.30   0.7000    1.5000
omega____ theta____ kappa____ phi______ frames
    -       56.0000   77.0000   60.0000 119

  6 omega  -10.00   67.00   0.7000    1.5000
omega____ theta____ kappa____ phi______ frames
    -       56.0000  -38.0000   90.0000 110

  7 omega   44.00   83.90   0.7000    1.5000
omega____ theta____ kappa____ phi______ frames
    -      112.0000 -114.0000  -41.0000 57

  8 omega   40.00   71.50   0.7000    1.5000
omega____ theta____ kappa____ phi______ frames
    -      112.0000  -25.0000 -180.0000 45

  9 omega  144.00  171.30   0.7000    1.5000
omega____ theta____ kappa____ phi______ frames
    -      112.0000  112.0000  -90.0000 39

 10 omega   43.00   81.50   0.7000    1.5000
omega____ theta____ kappa____ phi______ frames
    -      112.0000  -50.0000  -30.0000 55

 11 omega   40.00   69.40   0.7000    1.5000
omega____ theta____ kappa____ phi______ frames
    -      112.0000  -25.0000  150.0000 42

 12 omega  104.00  131.30   0.7000    1.5000
omega____ theta____ kappa____ phi______ frames
    -      112.0000  121.0000  133.0000 39

 13 omega  147.00  174.30   0.7000    1.5000
omega____ theta____ kappa____ phi______ frames
    -      112.0000  121.0000  133.0000 39

 14 omega   39.00   66.30   0.7000    1.5000
omega____ theta____ kappa____ phi______ frames
    -      112.0000  -25.0000    0.0000 39

 15 omega   49.00   74.20   0.7000    1.5000
omega____ theta____ kappa____ phi______ frames
    -      112.0000  -50.0000  150.0000 36

 16 omega   39.00   70.50   0.7000    1.5000
omega____ theta____ kappa____ phi______ frames
    -      112.0000  -25.0000 -120.0000 45

 17 omega   39.00   70.50   0.7000    1.5000
omega____ theta____ kappa____ phi______ frames
    -      112.0000  -25.0000   90.0000 45

 18 omega   42.00   67.20   0.7000    1.5000
omega____ theta____ kappa____ phi______ frames
    -      112.0000  -50.0000 -180.0000 36

 19 omega   89.00  114.90   0.7000    1.5000
omega____ theta____ kappa____ phi______ frames
    -      112.0000 -114.0000  -41.0000 37

 20 omega   40.00   69.40   0.7000    1.5000
omega____ theta____ kappa____ phi______ frames
    -      112.0000  -25.0000  120.0000 42

 21 omega   39.00   70.50   0.7000    1.5000
omega____ theta____ kappa____ phi______ frames
    -      112.0000  -25.0000 -150.0000 45

 22 omega  119.90  178.00   0.7000    1.5000
omega____ theta____ kappa____ phi______ frames
    -      112.0000  112.0000   90.0000 83

 23 omega  136.00  167.50   0.7000    1.5000
omega____ theta____ kappa____ phi______ frames
    -      112.0000  112.0000 -180.0000 45

 24 omega  102.00  131.40   0.7000    1.5000
omega____ theta____ kappa____ phi______ frames
    -      112.0000  112.0000  -90.0000 42

 25 omega   36.00   68.90   0.7000    1.5000
omega____ theta____ kappa____ phi______ frames
    -        0.0000   38.0000  -30.0000 47

 26 omega  -26.00   33.50   0.7000    1.5000
omega____ theta____ kappa____ phi______ frames
    -        0.0000   38.0000  -30.0000 85

 27 omega  -98.00  -70.70   0.7000    1.5000
omega____ theta____ kappa____ phi______ frames
    -      -42.5000  -77.0000   90.0000 39

 28 omega  -50.00  -13.60   0.7000    1.5000
omega____ theta____ kappa____ phi______ frames
    -      -42.5000  -77.0000  -90.0000 52

 29 omega  -42.00  -12.60   0.7000    1.5000
omega____ theta____ kappa____ phi______ frames
    -      -42.5000  -77.0000  150.0000 42

 30 omega  -42.00  -12.60   0.7000    1.5000
omega____ theta____ kappa____ phi______ frames
    -      -42.5000  -77.0000   90.0000 42

 31 omega  -45.00  -12.80   0.7000    1.5000
omega____ theta____ kappa____ phi______ frames
    -      -42.5000  -77.0000  -30.0000 46

 32 omega  -95.00  -67.70   0.7000    1.5000
omega____ theta____ kappa____ phi______ frames
    -      -42.5000  -77.0000  -30.0000 39

 33 omega  -47.00  -12.70   0.7000    1.5000
omega____ theta____ kappa____ phi______ frames
    -      -42.5000  -77.0000   30.0000 49

 34 omega -113.00  -85.70   0.7000    1.5000
omega____ theta____ kappa____ phi______ frames
    -      -42.5000  -77.0000   30.0000 39

 35 omega  -46.00  -13.10   0.7000    1.5000
omega____ theta____ kappa____ phi______ frames
    -      -42.5000  -77.0000 -150.0000 47

 36 omega   27.00   69.00   0.7000    1.5000
omega____ theta____ kappa____ phi______ frames
    -       56.0000   77.0000  -90.0000 60

 37 omega   59.00  102.40   0.7000    1.5000
omega____ theta____ kappa____ phi______ frames
    -       56.0000   77.0000 -120.0000 62

 38 omega  -12.00   78.30   0.7000    1.5000
omega____ theta____ kappa____ phi______ frames
    -       56.0000  -77.0000 -150.0000 129

 39 omega  -14.00   85.40   0.7000    1.5000
omega____ theta____ kappa____ phi______ frames
    -       56.0000  -77.0000   90.0000 142

 40 omega  -10.00   66.30   0.7000    1.5000
omega____ theta____ kappa____ phi______ frames
    -       56.0000  -38.0000 -120.0000 109

 41 omega   77.00  115.50   0.7000    1.5000
omega____ theta____ kappa____ phi______ frames
    -       56.0000 -155.0000   68.0000 55

 42 omega   93.00  118.90   0.7000    1.5000
omega____ theta____ kappa____ phi______ frames
    -       56.0000   77.0000  120.0000 37

 43 omega   26.00  123.30   0.7000    1.5000
omega____ theta____ kappa____ phi______ frames
    -       56.0000   77.0000 -180.0000 139

 44 omega   26.00   53.30   0.7000    1.5000
omega____ theta____ kappa____ phi______ frames
    -       56.0000   77.0000  120.0000 39

 45 omega  -16.00   11.30   0.7000    1.5000
omega____ theta____ kappa____ phi______ frames
    -       56.0000  -38.0000  -30.0000 39

 46 omega   29.00  119.30   0.7000    1.5000
omega____ theta____ kappa____ phi______ frames
    -       56.0000   77.0000  -30.0000 129

 47 omega   29.00   56.30   0.7000    1.5000
omega____ theta____ kappa____ phi______ frames
    -       56.0000   77.0000 -120.0000 39

 48 omega   29.00  124.20   0.7000    1.5000
omega____ theta____ kappa____ phi______ frames
    -       56.0000   77.0000   30.0000 136

 49 omega   75.00  111.40   0.7000    1.5000
omega____ theta____ kappa____ phi______ frames
    -       56.0000   77.0000  -90.0000 52

 50 omega   43.00   70.30   0.7000    1.5000
omega____ theta____ kappa____ phi______ frames
    -       56.0000  -38.0000  -30.0000 39

 51 omega   91.00  146.30   0.7000    1.5000
omega____ theta____ kappa____ phi______ frames
    -      112.0000   50.0000  150.0000 79

 52 omega   82.00  107.90   0.7000    1.5000
omega____ theta____ kappa____ phi______ frames
    -      112.0000   77.0000   60.0000 37

 53 omega  129.00  168.90   0.7000    1.5000
omega____ theta____ kappa____ phi______ frames
    -      112.0000   77.0000  -90.0000 57

 54 omega   90.00  125.00   0.7000    1.5000
omega____ theta____ kappa____ phi______ frames
    -      112.0000   50.0000  -60.0000 50

 55 omega   82.00  111.40   0.7000    1.5000
omega____ theta____ kappa____ phi______ frames
    -      112.0000   77.0000  -90.0000 42

 56 omega   82.00  107.90   0.7000    1.5000
omega____ theta____ kappa____ phi______ frames
    -      112.0000   77.0000  150.0000 37

 57 omega   82.00  109.30   0.7000    1.5000
omega____ theta____ kappa____ phi______ frames
    -      112.0000   77.0000 -120.0000 39

 58 omega   82.00  116.30   0.7000    1.5000
omega____ theta____ kappa____ phi______ frames
    -      112.0000   77.0000   90.0000 49

 59 omega  138.00  173.00   0.7000    1.5000
omega____ theta____ kappa____ phi______ frames
    -      112.0000   77.0000  120.0000 50

 60 omega   82.00  145.70   0.7000    1.5000
omega____ theta____ kappa____ phi______ frames
    -      112.0000   77.0000   30.0000 91

 61 omega   79.00  122.40   0.7000    1.5000
omega____ theta____ kappa____ phi______ frames
    -      112.0000   25.0000 -150.0000 62

 62 omega   82.00  133.10   0.7000    1.5000
omega____ theta____ kappa____ phi______ frames
    -      112.0000   77.0000  -30.0000 73

 63 omega  136.00  163.30   0.7000    1.5000
omega____ theta____ kappa____ phi______ frames
    -      112.0000   77.0000 -180.0000 39

 64 omega   82.00  107.90   0.7000    1.5000
omega____ theta____ kappa____ phi______ frames
    -      112.0000   77.0000  120.0000 37

 65 omega   90.00  142.50   0.7000    1.5000
omega____ theta____ kappa____ phi______ frames
    -      112.0000   50.0000   90.0000 75

 66 omega   82.00  107.90   0.7000    1.5000
omega____ theta____ kappa____ phi______ frames
    -      112.0000   77.0000 -180.0000 37

 67 omega  113.00  176.70   0.7000    1.5000
omega____ theta____ kappa____ phi______ frames
    -      112.0000  112.0000 -120.0000 91

 68 omega   78.00  132.60   0.7000    1.5000
omega____ theta____ kappa____ phi______ frames
    -      112.0000   25.0000  -60.0000 78

 69 omega   99.00  137.50   0.7000    1.5000
omega____ theta____ kappa____ phi______ frames
    -      112.0000 -155.0000 -106.0000 55

 70 omega  138.00  165.30   0.7000    1.5000
omega____ theta____ kappa____ phi______ frames
    -      112.0000   77.0000 -150.0000 39

 71 omega   78.00  119.30   0.7000    1.5000
omega____ theta____ kappa____ phi______ frames
    -      112.0000   25.0000    0.0000 59

 72 omega   91.00  150.50   0.7000    1.5000
omega____ theta____ kappa____ phi______ frames
    -      112.0000   50.0000  120.0000 85

 73 omega   51.00   80.40   0.7000    1.5000
omega____ theta____ kappa____ phi______ frames
    -      112.0000  -50.0000   30.0000 42

 74 omega   79.00  107.00   0.7000    1.5000
omega____ theta____ kappa____ phi______ frames
    -      112.0000   25.0000  -90.0000 40

 75 omega   65.00   92.30   0.7000    1.5000
omega____ theta____ kappa____ phi______ frames
    -      112.0000 -155.0000 -106.0000 39

 76 omega   42.00   67.90   0.7000    1.5000
omega____ theta____ kappa____ phi______ frames
    -      112.0000  -50.0000 -150.0000 37

 77 omega   91.00  133.00   0.7000    1.5000
omega____ theta____ kappa____ phi______ frames
    -      112.0000   50.0000    0.0000 60

 78 omega   82.00  107.90   0.7000    1.5000
omega____ theta____ kappa____ phi______ frames
    -      112.0000   77.0000 -150.0000 37

 79 omega   91.00  177.10   0.7000    1.5000
omega____ theta____ kappa____ phi______ frames
    -      112.0000   50.0000 -150.0000 123

 80 omega   82.00  140.10   0.7000    1.5000
omega____ theta____ kappa____ phi______ frames
    -      112.0000   77.0000    0.0000 83

 81 omega   82.00  109.30   0.7000    1.5000
omega____ theta____ kappa____ phi______ frames
    -      112.0000   77.0000  -60.0000 39

 82 omega  127.00  154.30   0.7000    1.5000
omega____ theta____ kappa____ phi______ frames
    -      112.0000   25.0000 -150.0000 39

 83 omega   41.00  104.00   0.7000    1.5000
omega____ theta____ kappa____ phi______ frames
    -      112.0000  -87.0000 -169.0000 90

 84 omega   70.00  105.00   0.7000    1.5000
omega____ theta____ kappa____ phi______ frames
    -      112.0000  -94.0000   42.0000 50
;
_diffrn_measurement_device_type 'SuperNova, Dual, Cu at zero, Eos'
_diffrn_measurement_method '\w scans'
_diffrn_orient_matrix_UB_11 0.0986859000
_diffrn_orient_matrix_UB_12 0.0336561000
_diffrn_orient_matrix_UB_13 -0.0052246000
_diffrn_orient_matrix_UB_21 -0.0626549000
_diffrn_orient_matrix_UB_22 0.0202653000
_diffrn_orient_matrix_UB_23 -0.1121528000
_diffrn_orient_matrix_UB_31 -0.0113171000
_diffrn_orient_matrix_UB_32 0.1806205000
_diffrn_orient_matrix_UB_33 0.0136348000
_diffrn_radiation_monochromator mirror
_diffrn_radiation_type 'Cu K\a'
_diffrn_radiation_wavelength 1.5418
_diffrn_reflns_av_R_equivalents 0.0413
_diffrn_reflns_av_unetI/netI 0.0177
_diffrn_reflns_limit_h_max 18
_diffrn_reflns_limit_h_min -18
_diffrn_reflns_limit_k_max 10
_diffrn_reflns_limit_k_min -8
_diffrn_reflns_limit_l_max 19
_diffrn_reflns_limit_l_min -19
_diffrn_reflns_number 23656
_diffrn_reflns_theta_full 72.50
_diffrn_reflns_theta_max 72.50
_diffrn_reflns_theta_min 3.37
_diffrn_source 'SuperNova (Cu) X-ray Source'
_diffrn_source_current n/a
_diffrn_source_voltage n/a
_exptl_absorpt_coefficient_mu 3.089
_exptl_absorpt_correction_T_max 1.00000
_exptl_absorpt_correction_T_min 0.40027
_exptl_absorpt_correction_type multi-scan
_exptl_absorpt_process_details
;
CrysAlisPro, Oxford Diffraction Ltd.,
Version 1.171.34.44 (release 25-10-2010 CrysAlis171 .NET)
(compiled Oct 25 2010,18:11:34)
Empirical absorption correction using spherical harmonics,
 implemented in SCALE3 ABSPACK scaling algorithm.
;
_exptl_crystal_colour colorless
_exptl_crystal_density_diffrn 1.257
_exptl_crystal_density_method 'not measured'
_exptl_crystal_description prism
_exptl_crystal_F_000 680
_exptl_crystal_size_max 0.4
_exptl_crystal_size_mid 0.3
_exptl_crystal_size_min 0.2
_refine_diff_density_max 0.239
_refine_diff_density_min -0.624
_refine_diff_density_rms 0.061
_refine_ls_extinction_method none
_refine_ls_goodness_of_fit_ref 2.262
_refine_ls_hydrogen_treatment mixed
_refine_ls_matrix_type full
_refine_ls_number_parameters 250
_refine_ls_number_reflns 3318
_refine_ls_number_restraints 11
_refine_ls_restrained_S_all 2.262
_refine_ls_R_factor_all 0.0761
_refine_ls_R_factor_gt 0.0733
_refine_ls_shift/su_max 0.000
_refine_ls_shift/su_mean 0.000
_refine_ls_structure_factor_coef Fsqd
_refine_ls_weighting_details 'calc w=1/[\s^2^(Fo^2^)+(0.1000P)^2^+0.0000P] where P=(Fo^2^+2Fc^2^)/3'
_refine_ls_weighting_scheme calc
_refine_ls_wR_factor_gt 0.2689
_refine_ls_wR_factor_ref 0.2726
_reflns_number_gt 3076
_reflns_number_total 3318
_reflns_threshold_expression >2sigma(I)
_cod_data_source_file cg300943b_si_002.cif
_cod_data_source_block Form1-THF-CL
_cod_database_code 4506841
_chemical_oxdiff_formula 'c17 h20 n2 s1 cl2'
_reflns_odcompleteness_completeness 99.69
_reflns_odcompleteness_iscentric 1
_reflns_odcompleteness_theta 66.97

loop_
_space_group_symop_id
_space_group_symop_operation_xyz
1 'x, y, z'
2 '-x, y+1/2, -z+1/2'
3 '-x, -y, -z'
4 'x, -y-1/2, z-1/2'

loop_
_atom_site_label
_atom_site_type_symbol
_atom_site_fract_x
_atom_site_fract_y
_atom_site_fract_z
_atom_site_U_iso_or_equiv
_atom_site_adp_type
_atom_site_occupancy
_atom_site_symmetry_multiplicity
_atom_site_calc_flag
_atom_site_refinement_flags
_atom_site_disorder_assembly
_atom_site_disorder_group
Cl1 Cl 0.45260(7) 0.20903(11) 0.33393(7) 0.0793(4) Uani 1 1 d . . .
S1 S 0.03711(7) -0.22546(13) -0.08251(9) 0.0851(4) Uani 1 1 d . . .
N1 N 0.2428(2) -0.1866(3) 0.07806(18) 0.0575(6) Uani 1 1 d . . .
C7 C 0.2140(2) -0.3494(3) 0.0617(2) 0.0548(6) Uani 1 1 d . . .
C1 C 0.2268(2) -0.0959(3) -0.0045(2) 0.0585(7) Uani 1 1 d . . .
C6 C 0.3029(3) -0.0027(4) -0.0076(3) 0.0694(8) Uani 1 1 d . . .
H6 H 0.3675 0.0029 0.0468 0.083 Uiso 1 1 calc R . .
C13 C 0.3247(3) -0.1385(5) 0.1729(2) 0.0681(8) Uani 1 1 d D . .
C8 C 0.1180(2) -0.3859(4) -0.0154(2) 0.0626(7) Uani 1 1 d . . .
C12 C 0.2779(3) -0.4751(4) 0.1175(2) 0.0625(7) Uani 1 1 d . . .
H12 H 0.3424 -0.4528 0.1689 0.075 Uiso 1 1 calc R . .
C9 C 0.0870(3) -0.5458(5) -0.0381(3) 0.0759(9) Uani 1 1 d . . .
H9 H 0.0236 -0.5693 -0.0910 0.091 Uiso 1 1 calc R . .
C11 C 0.2449(3) -0.6325(4) 0.0959(3) 0.0723(9) Uani 1 1 d . . .
H11 H 0.2867 -0.7154 0.1343 0.087 Uiso 1 1 calc R . .
C10 C 0.1494(3) -0.6676(4) 0.0170(3) 0.0774(9) Uani 1 1 d . . .
H10 H 0.1283 -0.7736 0.0020 0.093 Uiso 1 1 calc R . .
N2 N 0.3700(3) -0.1164(4) 0.3459(2) 0.0572(8) Uani 0.706(5) 1 d P A 1
C2 C 0.1318(3) -0.1061(4) -0.0877(3) 0.0684(8) Uani 1 1 d . . .
C4 C 0.1875(4) 0.0727(5) -0.1741(3) 0.0962(13) Uani 1 1 d . . .
H4 H 0.1749 0.1296 -0.2304 0.115 Uiso 1 1 calc R . .
C3 C 0.1113(3) -0.0214(5) -0.1728(3) 0.0873(11) Uani 1 1 d . . .
H3 H 0.0474 -0.0279 -0.2280 0.105 Uiso 1 1 calc R . .
C14 C 0.2817(3) -0.1546(5) 0.2459(3) 0.0583(9) Uani 0.742(7) 1 d P A 1
C15 C 0.1933(3) -0.0338(7) 0.2249(3) 0.0885(13) Uani 1 1 d D . .
C17 C 0.4514(4) -0.2404(7) 0.3742(3) 0.0907(13) Uani 1 1 d D . .
C5 C 0.2817(4) 0.0813(5) -0.0919(3) 0.0855(11) Uani 1 1 d . . .
H5 H 0.3321 0.1451 -0.0932 0.103 Uiso 1 1 calc R . .
C16 C 0.3321(5) -0.0875(6) 0.4194(3) 0.0952(14) Uani 1 1 d D . .
N2A N 0.3047(6) -0.0502(11) 0.3095(5) 0.0572(8) Uani 0.294(5) 1 d P A 2
C14A C 0.3442(10) -0.1958(15) 0.2808(9) 0.0583(9) Uani 0.258(7) 1 d P A 2
H13A H 0.3834(19) -0.195(4) 0.194(3) 0.062(9) Uiso 1 1 d D . .
H13B H 0.331(3) -0.030(2) 0.176(3) 0.067(10) Uiso 1 1 d D . .
H2 H 0.400(3) -0.003(5) 0.325(3) 0.084(12) Uiso 1 1 d . . .
H14 H 0.276(4) -0.296(6) 0.264(4) 0.109(16) Uiso 1 1 d . . .
H17A H 0.471(4) -0.266(7) 0.328(3) 0.13(2) Uiso 1 1 d D . .
H17B H 0.496(4) -0.240(7) 0.4420(17) 0.124(19) Uiso 1 1 d D . .
H17C H 0.422(4) -0.333(4) 0.378(4) 0.12(2) Uiso 1 1 d D . .
H15A H 0.152(3) -0.070(5) 0.250(3) 0.087(12) Uiso 1 1 d D . .
H15B H 0.150(3) -0.069(6) 0.163(2) 0.092(13) Uiso 1 1 d D . .
H15C H 0.210(4) 0.053(5) 0.204(4) 0.12(2) Uiso 1 1 d D . .
H16A H 0.298(4) -0.176(5) 0.424(5) 0.15(3) Uiso 1 1 d D . .
H16B H 0.291(3) 0.000(4) 0.406(4) 0.105(17) Uiso 1 1 d D . .
H16C H 0.391(3) -0.099(8) 0.479(3) 0.15(2) Uiso 1 1 d D . .

loop_
_atom_site_aniso_label
_atom_site_aniso_U_11
_atom_site_aniso_U_22
_atom_site_aniso_U_33
_atom_site_aniso_U_23
_atom_site_aniso_U_13
_atom_site_aniso_U_12
Cl1 0.0841(6) 0.0700(7) 0.0871(6) -0.0063(4) 0.0437(5) -0.0102(4)
S1 0.0646(6) 0.0767(7) 0.1053(8) 0.0190(5) 0.0334(5) 0.0065(4)
N1 0.0741(14) 0.0444(13) 0.0621(13) -0.0011(9) 0.0392(11) -0.0045(10)
C7 0.0741(16) 0.0427(14) 0.0596(13) 0.0010(11) 0.0418(13) 0.0014(11)
C1 0.0789(17) 0.0406(14) 0.0691(16) 0.0023(11) 0.0459(14) 0.0050(12)
C6 0.092(2) 0.0498(17) 0.0823(19) -0.0021(14) 0.0548(17) -0.0090(15)
C13 0.093(2) 0.0601(19) 0.0595(16) -0.0097(13) 0.0435(16) -0.0142(17)
C8 0.0714(17) 0.0508(17) 0.0723(17) 0.0012(12) 0.0398(14) -0.0039(13)
C12 0.0824(18) 0.0495(16) 0.0626(15) 0.0045(12) 0.0404(14) 0.0073(13)
C9 0.0822(19) 0.066(2) 0.083(2) -0.0101(16) 0.0428(17) -0.0164(16)
C11 0.102(2) 0.0447(16) 0.083(2) 0.0057(14) 0.0550(19) 0.0084(15)
C10 0.113(3) 0.0422(16) 0.095(2) -0.0046(15) 0.064(2) -0.0065(17)
N2 0.0657(17) 0.057(2) 0.0496(15) 0.0021(12) 0.0277(13) -0.0002(13)
C2 0.0799(19) 0.0498(17) 0.0781(19) 0.0131(13) 0.0398(15) 0.0094(14)
C4 0.143(4) 0.067(2) 0.093(3) 0.025(2) 0.068(3) 0.008(2)
C3 0.102(3) 0.076(2) 0.078(2) 0.0224(18) 0.0395(19) 0.014(2)
C14 0.064(2) 0.056(2) 0.0598(19) 0.0002(16) 0.0335(17) 0.0015(17)
C15 0.072(2) 0.118(4) 0.079(2) 0.008(2) 0.0383(18) 0.028(2)
C17 0.083(2) 0.096(3) 0.078(2) 0.013(2) 0.026(2) 0.025(2)
C5 0.124(3) 0.059(2) 0.102(3) 0.0072(19) 0.077(3) -0.006(2)
C16 0.148(4) 0.089(3) 0.075(2) -0.010(2) 0.074(3) -0.020(3)
N2A 0.0657(17) 0.057(2) 0.0496(15) 0.0021(12) 0.0277(13) -0.0002(13)
C14A 0.064(2) 0.056(2) 0.0598(19) 0.0002(16) 0.0335(17) 0.0015(17)

loop_
_atom_type_symbol
_atom_type_description
_atom_type_scat_dispersion_real
_atom_type_scat_dispersion_imag
_atom_type_scat_source
C C 0.0181 0.0091 'International Tables Vol C Tables 4.2.6.8 and 6.1.1.4'
H H 0.0000 0.0000 'International Tables Vol C Tables 4.2.6.8 and 6.1.1.4'
Cl Cl 0.3639 0.7018 'International Tables Vol C Tables 4.2.6.8 and 6.1.1.4'
N N 0.0311 0.0180 'International Tables Vol C Tables 4.2.6.8 and 6.1.1.4'
S S 0.3331 0.5567 'International Tables Vol C Tables 4.2.6.8 and 6.1.1.4'

loop_
_geom_angle_atom_site_label_1
_geom_angle_atom_site_label_2
_geom_angle_atom_site_label_3
_geom_angle
C2 S1 C8 96.74(14)
C7 N1 C13 119.1(3)
C1 N1 C7 116.7(2)
C1 N1 C13 118.0(2)
C8 C7 N1 117.7(3)
C8 C7 C12 118.9(3)
C12 C7 N1 123.4(3)
C6 C1 N1 123.0(3)
C2 C1 N1 117.8(3)
C2 C1 C6 119.2(3)
C5 C6 C1 119.5(4)
N1 C13 C14 105.9(3)
N1 C13 C14A 127.7(5)
C14 C13 C14A 32.5(4)
C7 C8 S1 118.2(2)
C7 C8 C9 120.4(3)
C9 C8 S1 121.4(3)
C11 C12 C7 120.1(3)
C10 C9 C8 120.3(4)
C12 C11 C10 120.4(3)
C9 C10 C11 119.9(3)
C14 N2 C16 110.5(3)
C17 N2 C14 110.1(3)
C17 N2 C16 115.7(4)
C1 C2 S1 118.4(2)
C1 C2 C3 120.8(3)
C3 C2 S1 120.8(3)
C5 C4 C3 119.7(3)
C4 C3 C2 119.3(4)
C13 C14 C15 113.2(4)
N2 C14 C13 105.6(3)
N2 C14 C15 108.2(3)
N2A C15 C14 46.6(4)
N2 C17 C14A 41.8(5)
C4 C5 C6 121.5(4)
N2 C16 N2A 38.5(3)
C15 N2A C16 123.3(6)
C14A N2A C15 103.4(7)
C14A N2A C16 103.0(7)
C17 C14A C13 127.3(8)
N2A C14A C13 99.5(8)
N2A C14A C17 106.3(8)

loop_
_geom_bond_atom_site_label_1
_geom_bond_atom_site_label_2
_geom_bond_distance
S1 C8 1.769(3)
S1 C2 1.762(4)
N1 C7 1.409(4)
N1 C1 1.406(4)
N1 C13 1.450(4)
C7 C8 1.392(4)
C7 C12 1.403(4)
C1 C6 1.397(4)
C1 C2 1.391(4)
C6 C5 1.381(5)
C13 C14 1.552(5)
C13 C14A 1.627(12)
C8 C9 1.400(5)
C12 C11 1.385(5)
C9 C10 1.367(6)
C11 C10 1.395(6)
N2 C14 1.514(5)
N2 C17 1.492(6)
N2 C16 1.516(5)
C2 C3 1.396(5)
C4 C3 1.390(6)
C4 C5 1.376(7)
C14 C15 1.566(6)
C15 N2A 1.556(8)
C17 C14A 1.607(14)
C16 N2A 1.583(8)
N2A C14A 1.508(15)
